data_2009577
loop_
_publ_author_name
'Kivek\"as, R.'
'Romerosa, A.'
'Vi\~nas, C.'

_publ_section_title
;1,1';2,2'-Bis-\m-dimethylsilyl-bis[1,2-dicarba-<i>closo</i>-dodecaborane(12)],
 C~8~H~32~B~20~Si~2~
;
_journal_issue 4
_journal_name_full 'Acta Crystallographica Section C'
_journal_page_first 638
_journal_page_last 640
_journal_paper_doi 10.1107/S0108270193009734
_journal_volume 50
_journal_year 1994
_chemical_formula_sum 'C8 H32 B20 Si2'
_chemical_formula_weight 400.74
_space_group_crystal_system monoclinic
_space_group_IT_number 14
_space_group_name_Hall '-P 2ybc'
_space_group_name_H-M_alt 'P 1 21/c 1'
_atom_type_scat_source 'Xtal2.6 (Hall & Stewart, 1989)'
_cell_angle_alpha 90.
_cell_angle_beta 107.74(2)
_cell_angle_gamma 90.
_cell_formula_units_Z 2
_cell_length_a 9.794(2)
_cell_length_b 9.614(2)
_cell_length_c 13.105(2)
_cell_measurement_reflns_used 25
_cell_measurement_temperature 295
_cell_measurement_theta_max 14
_cell_measurement_theta_min 10
_cell_volume 1175.3(4)
_computing_cell_refinement 'Syntex P2~1~ software'
_computing_data_collection 'Syntex P2~1~ software'
_computing_data_reduction 'Syntex P2~1~ software'
_computing_molecular_graphics 'Xtal ORTEP'
_computing_publication_material 'BONDLA and ATABLE'
_computing_structure_refinement 'Xtal2.6 (Hall & Stewart, 1989)'
_computing_structure_solution 'SHELXS86 (Sheldrick, 1986)'
_diffrn_measurement_device 'Syntex P2~1~'
_diffrn_measurement_method \w
_diffrn_radiation_type MoK\a
_diffrn_radiation_wavelength 0.71069
_diffrn_reflns_av_R_equivalents 0.032
_diffrn_reflns_limit_h_max 12
_diffrn_reflns_limit_h_min 0
_diffrn_reflns_limit_k_max 13
_diffrn_reflns_limit_k_min 0
_diffrn_reflns_limit_l_max 16
_diffrn_reflns_limit_l_min -16
_diffrn_reflns_number 2727
_diffrn_reflns_theta_max 26.5
_diffrn_standards_decay_% 2
_diffrn_standards_interval_count 100
_diffrn_standards_number 3
_exptl_absorpt_coefficient_mu 0.147
_exptl_absorpt_correction_T_max 1.00
_exptl_absorpt_correction_T_min 0.97
_exptl_absorpt_correction_type none
_exptl_crystal_colour colorless
_exptl_crystal_density_diffrn 1.132
_exptl_crystal_description prism
_exptl_crystal_size_max 0.4
_exptl_crystal_size_mid 0.35
_exptl_crystal_size_min 0.3
_refine_diff_density_max 0.31
_refine_diff_density_min 0.25
_refine_ls_extinction_method none
_refine_ls_goodness_of_fit_obs 2.64
_refine_ls_hydrogen_treatment refall
_refine_ls_number_parameters 201
_refine_ls_number_reflns 1563
_refine_ls_R_factor_obs 0.062
_refine_ls_shift/esd_max 0.098
_refine_ls_structure_factor_coef F
_refine_ls_weighting_details 'w = 1/\s^2^(F)'
_refine_ls_weighting_scheme calc
_refine_ls_wR_factor_obs 0.053
_reflns_number_observed 1563
_reflns_number_total 2433
_reflns_observed_criterion |F|>4\s(F)
_cod_data_source_file ab1091.cif
_cod_data_source_block ab1091_structure_1_of_1
_cod_depositor_comments
;
 Changing the space group from '-P 1' to '-P 2ybc' after consulting the
 original publication. All related space group information was changed
 accordingly.

 Antanas Vaitkus,
 2017-07-05

The following automatic conversions were performed:

'_refine_ls_weighting_scheme' value '1/\s^2^(F)' was changed to
'calc'. New tag '_refine_ls_weighting_details' was created. The value
of the new tag was set to 'w = 1/\s^2^(F)'.

Automatic conversion script
Id: cif_fix_values 3143 2015-03-26 13:38:13Z robertas 
;
_cod_original_sg_symbol_H-M 'P 21/c'
_cod_database_code 2009577

loop_
_space_group_symop_id
_space_group_symop_operation_xyz
1 x,y,z
2 -x,y+1/2,-z+1/2
3 -x,-y,-z
4 x,-y+1/2,z+1/2

loop_
_atom_site_aniso_label
_atom_site_aniso_U_11
_atom_site_aniso_U_22
_atom_site_aniso_U_33
_atom_site_aniso_U_12
_atom_site_aniso_U_13
_atom_site_aniso_U_23
Si1 .0245(5) .0290(6) .0373(6) -.0018(6) .0094(4) .0078(6)
C1 .038(3) .081(4) .054(3) .007(3) .022(2) .030(3)
C2 .048(3) .033(3) .076(4) -.007(2) -.002(3) .005(3)
B1 .037(3) .052(3) .032(3) .003(2) .006(2) .001(2)
B2 .026(2) .037(3) .044(3) -.003(2) -.001(2) -.003(2)
B3 .033(2) .030(3) .030(2) .002(2) .008(2) -.004(2)
B4 .038(2) .040(3) .033(2) -.003(2) .013(2) .008(2)
B5 .034(3) .043(3) .047(2) .010(2) .006(2) .017(3)
B6 .028(3) .045(3) .044(3) .003(2) .000(2) .009(2)
C7 .022(2) .029(2) .032(2) -.001(2) .009(2) .002(2)
C8 .027(2) .022(2) .034(2) .002(2) .014(2) .004(2)
B9 .040(3) .028(3) .048(3) .006(2) .008(2) .002(2)
B10 .032(3) .040(3) .045(3) .012(2) .008(2) .005(2)
B11 .024(2) .051(3) .043(3) .003(2) .013(2) .005(2)
B12 .036(2) .039(3) .039(3) .010(2) .013(2) -.003(2)

loop_
_atom_site_label
_atom_site_fract_x
_atom_site_fract_y
_atom_site_fract_z
_atom_site_U_iso_or_equiv
Si1 .11730(10) .14320(10) -.03306(8) .0303(5)
C1 .2176(5) .1231(7) -.1314(4) .055(3)
C2 .1444(6) .3170(5) .0302(5) .057(3)
B1 .2904(5) -.0456(5) .2955(4) .041(3)
B2 .3156(4) .0563(5) .1914(4) .038(2)
B3 .1392(5) .0168(5) .1931(3) .032(2)
B4 .1432(5) -.1563(5) .2395(3) .037(2)
B5 .3185(5) -.2216(5) .2666(4) .042(2)
B6 .4242(5) -.0903(5) .2346(4) .041(3)
C7 .1847(3) .0064(4) .0760(2) .027(2)
C8 .0829(3) -.1196(3) .1056(3) .027(2)
B9 .1831(5) -.2674(5) .1464(4) .040(2)
B10 .3573(5) -.2278(5) .1414(3) .040(2)
B11 .3556(5) -.0553(5) .0967(4) .038(2)
B12 .2046(4) -.1646(5) .0399(3) .037(2)
H51 .320(3) -.011(3) .383(2) ?
H52 .351(4) .156(4) .199(3) ?
H53 .058(3) .093(3) .208(2) ?
H54 .059(3) -.188(3) .271(2) ?
H55 .362(3) -.302(3) .330(2) ?
H56 .530(4) -.081(3) .276(2) ?
H59 .131(3) -.365(3) .120(2) ?
H510 .430(3) -.306(3) .116(2) ?
H511 .414(3) -.016(3) .046(2) ?
H512 .171(3) -.189(3) -.046(2) ?
H61A .183(4) .176(4) -.189(3) ?
H61B .326(5) .146(4) -.092(3) ?
H61C .204(5) .027(4) -.165(3) ?
H62A .082(5) .326(5) .079(3) ?
H62B .242(5) .324(5) .061(4) ?
H62C .112(5) .385(4) -.018(3) ?

loop_
_geom_angle_atom_site_label_1
_geom_angle_atom_site_label_2
_geom_angle_atom_site_label_3
_geom_angle_site_symmetry_1
_geom_angle
_geom_angle_publ_flag
Si1 C7 B2 . 117.4(2) yes
Si1 C7 B3 . 120.2(2) yes
Si1 C7 C8 . 125.0(2) yes
Si1 C7 B11 . 117.0(3) yes
Si1 C7 B12 . 119.4(2) yes
B3 C7 C8 . 60.4(2) yes
C8 C7 B12 . 60.4(2) yes
Si1 C8 B3 2 119.6(2) yes
Si1 C8 B4 2 117.8(3) yes
Si1 C8 C7 2 124.0(2) yes
Si1 C8 B9 2 117.3(2) yes
Si1 C8 B12 2 118.8(2) yes
B3 C8 C7 . 60.9(2) yes
C7 C8 B12 . 61.2(2) yes

loop_
_geom_bond_atom_site_label_1
_geom_bond_atom_site_label_2
_geom_bond_site_symmetry_2
_geom_bond_distance
_geom_bond_publ_flag
Si1 C1 . 1.853(6) yes
Si1 C2 . 1.847(5) yes
Si1 C7 . 1.907(3) yes
Si1 C8 2 1.914(3) yes
C7 B2 . 1.726(5) yes
C7 B3 . 1.725(6) yes
C7 C8 . 1.688(5) yes
C7 B11 . 1.718(6) yes
C7 B12 . 1.738(6) yes
C8 B3 . 1.718(5) yes
C8 B4 . 1.709(5) yes
C8 B9 . 1.717(6) yes
C8 B12 . 1.725(6) yes
C1 Si1 . 1.85(4) no
C1 H61A . .89(4) no
C1 H61B . 1.05(4) no
C1 H61C . 1.02(4) no
C2 Si1 . 1.848(5) no
C2 H62A . 1.01(5) no
C2 H62B . .92(5) no
C2 H62C . .893(10) no
B1 B2 . 1.756(7) no
B1 B3 . 1.773(6) no
B1 B4 . 1.763(6) no
B1 B5 . 1.774(7) no
B1 B6 . 1.782(8) no
B1 H51 . 1.15(3) no
B2 B1 . 1.756(7) no
B2 B3 . 1.775(7) no
B2 B6 . 1.753(7) no
B2 C7 . 1.726(5) no
B2 B11 . 1.773(7) no
B2 H52 . 1.02(4) no
B3 B1 . 1.773(6) no
B3 B2 . 1.775(7) no
B3 B4 . 1.769(7) no
B3 C7 . 1.725(6) no
B3 C8 . 1.718(5) no
B3 H53 . 1.13(3) no
B4 B1 . 1.763(6) no
B4 B3 . 1.769(7) no
B4 B5 . 1.759(7) no
B4 C8 . 1.709(5) no
B4 B9 . 1.753(7) no
B5 B1 . 1.774(7) no
B5 B4 . 1.759(7) no
B5 B6 . 1.762(7) no
B5 B9 . 1.777(6) no
B5 B10 . 1.795(7) no
B5 H55 . 1.12(3) no
B6 B1 . 1.782(8) no
B6 B2 . 1.753(7) no
B6 B5 . 1.762(7) no
B6 B10 . 1.784(6) no
B6 B11 . 1.758(6) no
B6 H56 . 1.02(3) no
C7 Si1 . 1.907(3) no
C8 Si1 2 1.914(3) no
C8 C7 . 1.688(5) no
B9 B4 . 1.753(7) no
B9 B5 . 1.777(6) no
B9 C8 . 1.717(6) no
B9 B10 . 1.769(7) no
B9 B12 . 1.774(7) no
B9 H59 . 1.07(3) no
B10 B5 . 1.795(7) no
B10 B6 . 1.784(6) no
B10 B9 . 1.769(7) no
B10 B11 . 1.757(7) no
B10 B12 . 1.778(6) no
B10 H510 . 1.15(4) no
B11 B2 . 1.773(7) no
B11 B6 . 1.758(6) no
B11 C7 . 1.718(6) no
B11 B10 . 1.757(7) no
B11 B12 . 1.782(6) no
B11 H511 . 1.07(4) no
B12 C7 . 1.738(6) no
B12 C8 . 1.725(6) no
B12 B9 . 1.774(7) no
B12 B10 . 1.778(6) no
B12 B11 . 1.782(6) no
B12 H512 . 1.10(3) no
